data_7019413
loop_
_publ_author_name
'Chatterjee, Sudipta'
'Mandal, Sutanuva'
'Samanta, Subhas'
'Goswami, Sreebrata'

_publ_section_title
;
 Bis(acetonitrile)bis(acetylacetonato)ruthenium(iii) mediated chemical
 transformations of coordinated 2-methylthioanilide.
;
_journal_issue 23
_journal_name_full 'Dalton transactions (Cambridge, England : 2003)'
_journal_page_first 7057
_journal_page_last 7066
_journal_paper_doi 10.1039/c2dt30344b
_journal_volume 41
_journal_year 2012
_chemical_formula_moiety 'C17 H21 N O5 Ru S, C6 H6'
_chemical_formula_sum 'C23 H27 N O5 Ru S'
_chemical_formula_weight 530.65
_chemical_name_systematic
;
?
;
_space_group_IT_number 14
_symmetry_cell_setting monoclinic
_symmetry_space_group_name_Hall '-P 2ybc'
_symmetry_space_group_name_H-M 'P 1 21/c 1'
_atom_sites_solution_hydrogens geom
_atom_sites_solution_primary direct
_atom_sites_solution_secondary difmap
_audit_creation_method SHELXL-97
_cell_angle_alpha 90.00
_cell_angle_beta 100.43(1)
_cell_angle_gamma 90.00
_cell_formula_units_Z 4
_cell_length_a 14.187(3)
_cell_length_b 12.100(6)
_cell_length_c 13.961(4)
_cell_measurement_reflns_used 15327
_cell_measurement_temperature 150(2)
_cell_measurement_theta_max 28.4
_cell_measurement_theta_min 2.2
_cell_volume 2357.0(14)
_computing_cell_refinement 'Bruker SMART'
_computing_data_collection 'Bruker SMART'
_computing_data_reduction 'Bruker SAINT'
_computing_molecular_graphics 'Ortep-3 for Windows (Farrugia, 1997)'
_computing_publication_material 'WINGX V1.70.01'
_computing_structure_refinement 'SHELXL-97 (Sheldrick, 1997)'
_computing_structure_solution 'SHELXS-97 (Sheldrick, 1990)'
_diffrn_ambient_temperature 150(2)
_diffrn_measured_fraction_theta_full 0.987
_diffrn_measured_fraction_theta_max 0.987
_diffrn_measurement_device_type 'CCD area detector'
_diffrn_measurement_method 'phi and omega scans'
_diffrn_radiation_monochromator graphite
_diffrn_radiation_source 'fine-focus sealed tube'
_diffrn_radiation_type MoK\a
_diffrn_radiation_wavelength 0.71073
_diffrn_reflns_av_R_equivalents 0.0435
_diffrn_reflns_av_sigmaI/netI 0.0564
_diffrn_reflns_limit_h_max 18
_diffrn_reflns_limit_h_min -15
_diffrn_reflns_limit_k_max 13
_diffrn_reflns_limit_k_min -16
_diffrn_reflns_limit_l_max 18
_diffrn_reflns_limit_l_min -18
_diffrn_reflns_number 15327
_diffrn_reflns_theta_full 28.36
_diffrn_reflns_theta_max 28.36
_diffrn_reflns_theta_min 2.23
_exptl_absorpt_coefficient_mu 0.786
_exptl_absorpt_correction_T_max 0.8651
_exptl_absorpt_correction_T_min 0.8462
_exptl_absorpt_correction_type empirical
_exptl_absorpt_process_details SADABS
_exptl_crystal_colour Blue
_exptl_crystal_density_diffrn 1.495
_exptl_crystal_density_method 'not measured'
_exptl_crystal_description Rectangular
_exptl_crystal_F_000 1088
_exptl_crystal_size_max 0.22
_exptl_crystal_size_mid 0.21
_exptl_crystal_size_min 0.19
_refine_diff_density_max 0.986
_refine_diff_density_min -0.790
_refine_diff_density_rms 0.183
_refine_ls_extinction_method none
_refine_ls_goodness_of_fit_ref 1.010
_refine_ls_hydrogen_treatment mixed
_refine_ls_matrix_type full
_refine_ls_number_parameters 286
_refine_ls_number_reflns 5809
_refine_ls_number_restraints 0
_refine_ls_restrained_S_all 1.010
_refine_ls_R_factor_all 0.0668
_refine_ls_R_factor_gt 0.0470
_refine_ls_shift/su_max 0.002
_refine_ls_shift/su_mean 0.000
_refine_ls_structure_factor_coef Fsqd
_refine_ls_weighting_details 'calc w=1/[\s^2^(Fo^2^)+(0.0769P)^2^+14.4651P] where P=(Fo^2^+2Fc^2^)/3'
_refine_ls_weighting_scheme calc
_refine_ls_wR_factor_gt 0.1142
_refine_ls_wR_factor_ref 0.1637
_reflns_number_gt 4654
_reflns_number_total 5809
_reflns_threshold_expression >2sigma(I)
_cod_data_source_file c2dt30344b.txt
_cod_data_source_block 1b
_cod_depositor_comments
;
The following automatic conversions were performed:

'_symmetry_cell_setting' value 'Monoclinic' changed to 'monoclinic'
according to /home/saulius/struct/CIF-dictionaries/cif_core.dic
dictionary named 'cif_core.dic' version 2.4.1 from
2010-06-29.

'_exptl_absorpt_correction_type' value 'Empirical'
changed to 'empirical' according to
/home/saulius/struct/CIF-dictionaries/cif_core.dic dictionary named
'cif_core.dic' version 2.4.1 from 2010-06-29.

Automatic conversion script
Id: cif_fix_values 1891 2012-01-12 08:04:46Z andrius 
;
_cod_original_sg_symbol_H-M P121/c1
_cod_database_code 7019413

loop_
_symmetry_equiv_pos_as_xyz
'x, y, z'
'-x, y+1/2, -z+1/2'
'-x, -y, -z'
'x, -y-1/2, z-1/2'

loop_
_atom_site_label
_atom_site_type_symbol
_atom_site_fract_x
_atom_site_fract_y
_atom_site_fract_z
_atom_site_U_iso_or_equiv
_atom_site_adp_type
_atom_site_occupancy
_atom_site_symmetry_multiplicity
_atom_site_calc_flag
_atom_site_refinement_flags
Ru1 Ru 0.25882(2) 0.09990(3) 0.09927(3) 0.01455(13) Uani 1 1 d .
S1 S 0.28766(8) 0.25093(10) 0.00898(8) 0.0171(2) Uani 1 1 d .
O2 O 0.2397(2) -0.0256(3) 0.1932(2) 0.0172(7) Uani 1 1 d .
O5 O 0.5419(3) 0.5404(3) 0.1404(3) 0.0251(8) Uani 1 1 d .
O4 O 0.3414(2) -0.0054(3) 0.0359(2) 0.0202(7) Uani 1 1 d .
O3 O 0.1394(2) 0.0469(3) 0.0036(2) 0.0203(7) Uani 1 1 d .
O1 O 0.1728(2) 0.2043(3) 0.1565(2) 0.0188(7) Uani 1 1 d .
N1 N 0.3688(3) 0.1497(3) 0.1887(3) 0.0145(7) Uani 1 1 d .
C3 C 0.1666(4) 0.0909(4) 0.2953(3) 0.0196(10) Uani 1 1 d .
H3 H 0.1493 0.0932 0.3565 0.023 Uiso 1 1 calc R
C14 C 0.5043(3) 0.4487(4) 0.1528(3) 0.0207(10) Uani 1 1 d .
C17 C 0.4150(3) 0.2426(4) 0.1787(3) 0.0156(9) Uani 1 1 d .
C16 C 0.4939(3) 0.2823(4) 0.2498(3) 0.0173(9) Uani 1 1 d .
H16 H 0.5166 0.2400 0.3047 0.021 Uiso 1 1 calc R
C12 C 0.3849(3) 0.3081(4) 0.0941(3) 0.0168(9) Uani 1 1 d .
C15 C 0.5354(3) 0.3803(4) 0.2377(4) 0.0208(10) Uani 1 1 d .
H15 H 0.5856 0.4047 0.2853 0.025 Uiso 1 1 calc R
C13 C 0.4266(3) 0.4060(4) 0.0790(3) 0.0174(9) Uani 1 1 d .
H13 H 0.4058 0.4456 0.0220 0.021 Uiso 1 1 calc R
C6 C 0.0427(4) -0.0394(5) -0.1299(4) 0.0254(11) Uani 1 1 d .
H6A H -0.0057 -0.0018 -0.1023 0.038 Uiso 1 1 calc R
H6B H 0.0307 -0.1175 -0.1308 0.038 Uiso 1 1 calc R
H6C H 0.0411 -0.0136 -0.1952 0.038 Uiso 1 1 calc R
C8 C 0.2211(4) -0.0641(4) -0.0963(4) 0.0235(10) Uani 1 1 d .
H8 H 0.2123 -0.1025 -0.1549 0.028 Uiso 1 1 calc R
C7 C 0.1396(4) -0.0161(4) -0.0695(3) 0.0203(10) Uani 1 1 d .
C21 C 0.2333(5) 0.7140(5) 0.1163(5) 0.0383(14) Uani 1 1 d .
H21 H 0.2772 0.7719 0.1254 0.046 Uiso 1 1 calc R
C4 C 0.2075(3) -0.0086(4) 0.2716(3) 0.0183(9) Uani 1 1 d .
C10 C 0.3933(4) -0.1237(5) -0.0769(4) 0.0333(13) Uani 1 1 d .
H10A H 0.4525 -0.1126 -0.0324 0.050 Uiso 1 1 calc R
H10B H 0.4000 -0.0986 -0.1405 0.050 Uiso 1 1 calc R
H10C H 0.3774 -0.2009 -0.0796 0.050 Uiso 1 1 calc R
C20 C 0.1375(5) 0.7359(6) 0.0846(5) 0.0415(15) Uani 1 1 d .
H20 H 0.1171 0.8082 0.0713 0.050 Uiso 1 1 calc R
C11 C 0.3511(4) 0.2148(5) -0.0878(3) 0.0243(11) Uani 1 1 d .
H11A H 0.3073 0.1820 -0.1406 0.037 Uiso 1 1 calc R
H11B H 0.4011 0.1630 -0.0638 0.037 Uiso 1 1 calc R
H11C H 0.3787 0.2801 -0.1104 0.037 Uiso 1 1 calc R
C2 C 0.1483(3) 0.1867(4) 0.2396(3) 0.0177(9) Uani 1 1 d .
C9 C 0.3144(4) -0.0591(4) -0.0424(4) 0.0214(10) Uani 1 1 d .
C5 C 0.2133(4) -0.1048(4) 0.3397(4) 0.0258(11) Uani 1 1 d .
H5A H 0.1820 -0.1675 0.3057 0.039 Uiso 1 1 calc R
H5B H 0.1822 -0.0863 0.3932 0.039 Uiso 1 1 calc R
H5C H 0.2793 -0.1224 0.3639 0.039 Uiso 1 1 calc R
C1 C 0.0923(4) 0.2806(5) 0.2741(4) 0.0278(11) Uani 1 1 d .
H1A H 0.1227 0.3496 0.2644 0.042 Uiso 1 1 calc R
H1B H 0.0908 0.2712 0.3421 0.042 Uiso 1 1 calc R
H1C H 0.0281 0.2806 0.2377 0.042 Uiso 1 1 calc R
C22 C 0.2647(5) 0.6069(5) 0.1348(5) 0.0385(14) Uani 1 1 d .
H22 H 0.3298 0.5925 0.1543 0.046 Uiso 1 1 calc R
C23 C 0.1989(5) 0.5203(5) 0.1242(5) 0.0377(14) Uani 1 1 d .
H23 H 0.2192 0.4480 0.1381 0.045 Uiso 1 1 calc R
C18 C 0.1028(5) 0.5437(6) 0.0927(5) 0.0426(15) Uani 1 1 d .
H18 H 0.0584 0.4865 0.0850 0.051 Uiso 1 1 calc R
C19 C 0.0720(5) 0.6509(6) 0.0725(5) 0.0410(15) Uani 1 1 d .
H19 H 0.0073 0.6655 0.0508 0.049 Uiso 1 1 calc R
H1 H 0.389(5) 0.110(5) 0.234(5) 0.030(17) Uiso 1 1 d .

loop_
_atom_site_aniso_label
_atom_site_aniso_U_11
_atom_site_aniso_U_22
_atom_site_aniso_U_33
_atom_site_aniso_U_23
_atom_site_aniso_U_13
_atom_site_aniso_U_12
Ru1 0.01369(19) 0.0170(2) 0.01314(19) -0.00150(13) 0.00291(13) -0.00115(13)
S1 0.0165(5) 0.0209(6) 0.0138(5) -0.0005(4) 0.0024(4) -0.0024(4)
O2 0.0174(15) 0.0117(15) 0.0224(17) 0.0056(13) 0.0036(12) 0.0016(12)
O5 0.0323(19) 0.0239(19) 0.0182(17) -0.0020(14) 0.0026(14) -0.0149(16)
O4 0.0163(16) 0.0269(18) 0.0184(16) -0.0049(14) 0.0054(13) -0.0006(13)
O3 0.0125(15) 0.0295(19) 0.0180(17) -0.0045(14) 0.0006(12) -0.0022(14)
O1 0.0161(15) 0.0213(17) 0.0197(17) -0.0013(13) 0.0053(12) 0.0007(13)
N1 0.0162(18) 0.0169(19) 0.0107(18) 0.0015(15) 0.0037(14) 0.0020(15)
C3 0.024(2) 0.021(2) 0.012(2) -0.0018(18) -0.0008(17) 0.0015(19)
C14 0.022(2) 0.028(3) 0.012(2) -0.0044(19) 0.0043(17) -0.008(2)
C17 0.019(2) 0.016(2) 0.012(2) -0.0021(16) 0.0018(16) -0.0025(17)
C16 0.019(2) 0.020(2) 0.013(2) -0.0014(17) 0.0016(16) 0.0000(18)
C12 0.016(2) 0.020(2) 0.014(2) -0.0020(17) -0.0003(16) -0.0007(17)
C15 0.020(2) 0.020(2) 0.021(2) -0.0036(19) 0.0014(18) -0.0056(19)
C13 0.023(2) 0.016(2) 0.013(2) 0.0009(17) 0.0018(17) -0.0048(18)
C6 0.023(2) 0.032(3) 0.021(2) -0.005(2) 0.0037(19) -0.010(2)
C8 0.029(3) 0.025(3) 0.017(2) -0.0078(19) 0.0061(19) -0.002(2)
C7 0.025(2) 0.019(2) 0.017(2) 0.0008(18) 0.0030(18) -0.0065(19)
C21 0.043(3) 0.031(3) 0.041(4) -0.009(3) 0.007(3) -0.005(3)
C4 0.021(2) 0.020(2) 0.013(2) 0.0018(17) 0.0012(17) -0.0037(18)
C10 0.030(3) 0.038(3) 0.032(3) -0.017(2) 0.008(2) 0.013(2)
C20 0.051(4) 0.037(3) 0.040(4) 0.000(3) 0.018(3) 0.008(3)
C11 0.030(3) 0.030(3) 0.012(2) -0.0031(19) 0.0028(19) -0.005(2)
C2 0.012(2) 0.022(2) 0.021(2) -0.0103(18) 0.0070(16) -0.0052(17)
C9 0.024(2) 0.023(2) 0.019(2) -0.0036(19) 0.0084(19) 0.000(2)
C5 0.032(3) 0.021(2) 0.027(3) 0.010(2) 0.012(2) 0.000(2)
C1 0.029(3) 0.027(3) 0.032(3) -0.006(2) 0.015(2) 0.003(2)
C22 0.042(3) 0.039(4) 0.034(3) -0.010(3) 0.005(3) -0.006(3)
C23 0.047(4) 0.030(3) 0.038(3) -0.003(3) 0.013(3) 0.012(3)
C18 0.051(4) 0.039(4) 0.042(4) -0.005(3) 0.020(3) -0.011(3)
C19 0.034(3) 0.046(4) 0.046(4) -0.004(3) 0.016(3) 0.004(3)

loop_
_atom_type_symbol
_atom_type_description
_atom_type_scat_dispersion_real
_atom_type_scat_dispersion_imag
_atom_type_scat_source
C C 0.0033 0.0016 'International Tables Vol C Tables 4.2.6.8 and 6.1.1.4'
H H 0.0000 0.0000 'International Tables Vol C Tables 4.2.6.8 and 6.1.1.4'
N N 0.0061 0.0033 'International Tables Vol C Tables 4.2.6.8 and 6.1.1.4'
O O 0.0106 0.0060 'International Tables Vol C Tables 4.2.6.8 and 6.1.1.4'
S S 0.1246 0.1234 'International Tables Vol C Tables 4.2.6.8 and 6.1.1.4'
Ru Ru -1.2594 0.8363 'International Tables Vol C Tables 4.2.6.8 and 6.1.1.4'

loop_
_geom_angle_atom_site_label_1
_geom_angle_atom_site_label_2
_geom_angle_atom_site_label_3
_geom_angle
N1 Ru1 O1 91.43(15)
N1 Ru1 O4 90.87(15)
O1 Ru1 O4 177.47(13)
N1 Ru1 O2 90.15(15)
O1 Ru1 O2 92.91(13)
O4 Ru1 O2 88.12(14)
N1 Ru1 O3 179.47(15)
O1 Ru1 O3 88.05(13)
O4 Ru1 O3 89.65(13)
O2 Ru1 O3 89.74(13)
N1 Ru1 S1 84.37(12)
O1 Ru1 S1 84.26(10)
O4 Ru1 S1 94.93(11)
O2 Ru1 S1 173.77(10)
O3 Ru1 S1 95.70(11)
C12 S1 C11 99.3(2)
C12 S1 Ru1 97.80(16)
C11 S1 Ru1 112.32(18)
C4 O2 Ru1 122.4(3)
C9 O4 Ru1 125.9(3)
C7 O3 Ru1 125.7(3)
C2 O1 Ru1 122.3(3)
C17 N1 Ru1 124.2(3)
C17 N1 H1 119(5)
Ru1 N1 H1 117(4)
C2 C3 C4 128.7(4)
C2 C3 H3 115.7
C4 C3 H3 115.7
O5 C14 C15 122.9(4)
O5 C14 C13 120.1(4)
C15 C14 C13 117.1(4)
N1 C17 C12 118.8(4)
N1 C17 C16 123.5(4)
C12 C17 C16 117.7(4)
C15 C16 C17 120.7(4)
C15 C16 H16 119.6
C17 C16 H16 119.6
C13 C12 C17 122.8(4)
C13 C12 S1 122.7(4)
C17 C12 S1 114.5(3)
C16 C15 C14 122.0(4)
C16 C15 H15 119.0
C14 C15 H15 119.0
C12 C13 C14 119.6(4)
C12 C13 H13 120.2
C14 C13 H13 120.2
C7 C6 H6A 109.5
C7 C6 H6B 109.5
H6A C6 H6B 109.5
C7 C6 H6C 109.5
H6A C6 H6C 109.5
H6B C6 H6C 109.5
C9 C8 C7 125.7(5)
C9 C8 H8 117.1
C7 C8 H8 117.1
O3 C7 C8 125.6(4)
O3 C7 C6 115.2(4)
C8 C7 C6 119.2(4)
C20 C21 C22 120.5(6)
C20 C21 H21 119.7
C22 C21 H21 119.7
O2 C4 C3 124.7(4)
O2 C4 C5 115.6(4)
C3 C4 C5 119.7(4)
C9 C10 H10A 109.5
C9 C10 H10B 109.5
H10A C10 H10B 109.5
C9 C10 H10C 109.5
H10A C10 H10C 109.5
H10B C10 H10C 109.5
C21 C20 C19 120.1(6)
C21 C20 H20 120.0
C19 C20 H20 120.0
S1 C11 H11A 109.5
S1 C11 H11B 109.5
H11A C11 H11B 109.5
S1 C11 H11C 109.5
H11A C11 H11C 109.5
H11B C11 H11C 109.5
O1 C2 C3 125.9(4)
O1 C2 C1 114.0(4)
C3 C2 C1 120.1(4)
O4 C9 C8 126.3(5)
O4 C9 C10 114.4(4)
C8 C9 C10 119.3(5)
C4 C5 H5A 109.5
C4 C5 H5B 109.5
H5A C5 H5B 109.5
C4 C5 H5C 109.5
H5A C5 H5C 109.5
H5B C5 H5C 109.5
C2 C1 H1A 109.5
C2 C1 H1B 109.5
H1A C1 H1B 109.5
C2 C1 H1C 109.5
H1A C1 H1C 109.5
H1B C1 H1C 109.5
C21 C22 C23 119.9(6)
C21 C22 H22 120.0
C23 C22 H22 120.0
C18 C23 C22 118.8(6)
C18 C23 H23 120.6
C22 C23 H23 120.6
C19 C18 C23 121.0(6)
C19 C18 H18 119.5
C23 C18 H18 119.5
C20 C19 C18 119.6(6)
C20 C19 H19 120.2
C18 C19 H19 120.2

loop_
_geom_bond_atom_site_label_1
_geom_bond_atom_site_label_2
_geom_bond_distance
Ru1 N1 1.911(4)
Ru1 O1 2.019(3)
Ru1 O4 2.038(3)
Ru1 O2 2.056(3)
Ru1 O3 2.061(3)
Ru1 S1 2.2984(12)
S1 C12 1.789(5)
S1 C11 1.808(5)
O2 C4 1.277(6)
O5 C14 1.257(6)
O4 C9 1.270(6)
O3 C7 1.275(6)
O1 C2 1.287(6)
N1 C17 1.321(6)
N1 H1 0.81(7)
C3 C2 1.395(7)
C3 C4 1.401(7)
C3 H3 0.9300
C14 C15 1.447(7)
C14 C13 1.459(6)
C17 C12 1.423(6)
C17 C16 1.437(6)
C16 C15 1.348(7)
C16 H16 0.9300
C12 C13 1.357(6)
C15 H15 0.9300
C13 H13 0.9300
C6 C7 1.504(7)
C6 H6A 0.9600
C6 H6B 0.9600
C6 H6C 0.9600
C8 C9 1.400(7)
C8 C7 1.402(7)
C8 H8 0.9300
C21 C20 1.376(9)
C21 C22 1.380(9)
C21 H21 0.9300
C4 C5 1.496(7)
C10 C9 1.513(7)
C10 H10A 0.9600
C10 H10B 0.9600
C10 H10C 0.9600
C20 C19 1.377(10)
C20 H20 0.9300
C11 H11A 0.9600
C11 H11B 0.9600
C11 H11C 0.9600
C2 C1 1.513(7)
C5 H5A 0.9600
C5 H5B 0.9600
C5 H5C 0.9600
C1 H1A 0.9600
C1 H1B 0.9600
C1 H1C 0.9600
C22 C23 1.393(9)
C22 H22 0.9300
C23 C18 1.384(9)
C23 H23 0.9300
C18 C19 1.381(10)
C18 H18 0.9300
C19 H19 0.9300
